data_7205697
loop_
_publ_author_name
'Li, Baiyan'
'Zhang, Yiming'
'Li, Guanghua'
'Liu, Dan'
'Chen, Yan'
'Hu, Weiwei'
'Shi, Zhan'
'Feng, Shouhua'

_publ_section_title
;
 Design and construction of coordination polymers by
 2,2&#x2032;-dinitro-4,4&#x2032;-biphenyldicarboxylate and
 imidazole-based ligands: diverse structures based on different metal
 ions
;
_journal_issue 7
_journal_name_full CrystEngComm
_journal_page_first 2457
_journal_paper_doi 10.1039/c0ce00682c
_journal_volume 13
_journal_year 2011
_chemical_formula_moiety 'C38 H26 Mn2 N8 O16'
_chemical_formula_sum 'C38 H26 Mn2 N8 O16'
_chemical_formula_weight 960.55
_chemical_melting_point ?
_chemical_name_systematic
;
?
;
_space_group_IT_number 61
_symmetry_cell_setting orthorhombic
_symmetry_space_group_name_Hall '-P 2ac 2ab'
_symmetry_space_group_name_H-M 'P b c a'
_atom_sites_solution_hydrogens geom
_atom_sites_solution_primary direct
_atom_sites_solution_secondary difmap
_audit_creation_method SHELXL-97
_cell_angle_alpha 90.00
_cell_angle_beta 90.00
_cell_angle_gamma 90.00
_cell_formula_units_Z 4
_cell_length_a 19.249(4)
_cell_length_b 7.6441(15)
_cell_length_c 26.522(5)
_cell_measurement_reflns_used 4428
_cell_measurement_temperature 293(2)
_cell_measurement_theta_max 27.40
_cell_measurement_theta_min 3.07
_cell_volume 3902.5(13)
_computing_cell_refinement Process-auto
_computing_data_collection Process-auto
_computing_data_reduction Process-auto
_computing_structure_refinement 'SHELXL-97 (Sheldrick, 1997)'
_computing_structure_solution 'SHELXS-97 (Sheldrick, 1990)'
_diffrn_ambient_temperature 293(2)
_diffrn_detector_area_resol_mean 10.0
_diffrn_measured_fraction_theta_full 0.998
_diffrn_measured_fraction_theta_max 0.998
_diffrn_measurement_device_type 'Rigaku RAXIS-RAPID'
_diffrn_measurement_method omega-scan
_diffrn_radiation_monochromator graphite
_diffrn_radiation_source 'fine-focus sealed tube'
_diffrn_radiation_type MoK\a
_diffrn_radiation_wavelength 0.71073
_diffrn_reflns_av_R_equivalents 0.0974
_diffrn_reflns_av_sigmaI/netI 0.0497
_diffrn_reflns_limit_h_max 24
_diffrn_reflns_limit_h_min -24
_diffrn_reflns_limit_k_max 9
_diffrn_reflns_limit_k_min -9
_diffrn_reflns_limit_l_max 33
_diffrn_reflns_limit_l_min -34
_diffrn_reflns_number 35781
_diffrn_reflns_theta_full 27.40
_diffrn_reflns_theta_max 27.40
_diffrn_reflns_theta_min 3.07
_diffrn_standards_decay_% 0
_diffrn_standards_interval_count 0
_diffrn_standards_interval_time 0
_diffrn_standards_number 0
_exptl_absorpt_coefficient_mu 0.735
_exptl_absorpt_correction_type none
_exptl_crystal_colour colourless
_exptl_crystal_density_diffrn 1.635
_exptl_crystal_density_meas ?
_exptl_crystal_density_method 'not measured'
_exptl_crystal_description block
_exptl_crystal_F_000 1952
_exptl_crystal_size_max 0.20
_exptl_crystal_size_mid 0.19
_exptl_crystal_size_min 0.17
_refine_diff_density_max 0.495
_refine_diff_density_min -0.492
_refine_diff_density_rms 0.087
_refine_ls_extinction_method none
_refine_ls_goodness_of_fit_ref 1.040
_refine_ls_hydrogen_treatment constr
_refine_ls_matrix_type full
_refine_ls_number_parameters 289
_refine_ls_number_reflns 4428
_refine_ls_number_restraints 0
_refine_ls_restrained_S_all 1.040
_refine_ls_R_factor_all 0.0674
_refine_ls_R_factor_gt 0.0508
_refine_ls_shift/su_max 0.000
_refine_ls_shift/su_mean 0.000
_refine_ls_structure_factor_coef Fsqd
_refine_ls_weighting_details 'calc w=1/[\s^2^(Fo^2^)+(0.0314P)^2^+8.9717P] where P=(Fo^2^+2Fc^2^)/3'
_refine_ls_weighting_scheme calc
_refine_ls_wR_factor_gt 0.1018
_refine_ls_wR_factor_ref 0.1086
_reflns_number_gt 3536
_reflns_number_total 4428
_reflns_threshold_expression >2sigma(I)
_cod_data_source_file c0ce00682c.txt
_cod_data_source_block compound-1
_cod_depositor_comments
;
The following automatic conversions were performed:

'_chemical_melting_point' value 'not measured' was changed to '?' -
the value is undefined or not given.

Automatic conversion script
Id: cif_fix_values 1569 2011-02-09 13:29:24Z adriana 

The following automatic conversions were performed:

'_exptl_crystal_density_meas' value 'none' was changed to '?' - the
value is perceived as not measured.

Automatic conversion script
Id: cif_fix_values 3008 2015-01-20 13:52:24Z robertas 
;
_cod_original_cell_volume 3902.4(13)
_cod_original_sg_symbol_H-M Pbca
_cod_database_code 7205697

loop_
_symmetry_equiv_pos_as_xyz
'x, y, z'
'-x+1/2, -y, z+1/2'
'-x, y+1/2, -z+1/2'
'x+1/2, -y+1/2, -z'
'-x, -y, -z'
'x-1/2, y, -z-1/2'
'x, -y-1/2, z-1/2'
'-x-1/2, y-1/2, z'

loop_
_atom_site_label
_atom_site_type_symbol
_atom_site_fract_x
_atom_site_fract_y
_atom_site_fract_z
_atom_site_U_iso_or_equiv
_atom_site_adp_type
_atom_site_occupancy
_atom_site_symmetry_multiplicity
_atom_site_calc_flag
_atom_site_refinement_flags
_atom_site_disorder_assembly
_atom_site_disorder_group
Mn1 Mn 0.19805(2) 0.27632(5) 0.020216(15) 0.01060(12) Uani 1 1 d . . .
O1 O 0.16877(11) 0.0927(3) 0.07784(7) 0.0191(4) Uani 1 1 d . . .
O2 O 0.20951(10) -0.1729(3) 0.05771(7) 0.0171(4) Uani 1 1 d . . .
O3 O 0.17210(10) -0.6101(3) 0.46050(7) 0.0152(4) Uani 1 1 d . . .
O4 O 0.27503(10) -0.4753(3) 0.46383(7) 0.0150(4) Uani 1 1 d . . .
O5 O 0.09914(11) 0.0208(3) 0.30600(7) 0.0244(5) Uani 1 1 d . . .
O6 O 0.12291(11) 0.2286(3) 0.25287(8) 0.0212(5) Uani 1 1 d . . .
O7 O 0.00451(13) -0.4504(5) 0.33564(10) 0.0678(12) Uani 1 1 d . . .
O8 O 0.03646(11) -0.3704(4) 0.26180(8) 0.0354(6) Uani 1 1 d . . .
N1 N 0.12057(12) 0.0730(3) 0.26489(8) 0.0157(5) Uani 1 1 d . . .
N2 N 0.04905(13) -0.4009(4) 0.30590(9) 0.0266(6) Uani 1 1 d . . .
N3 N 0.10997(12) 0.4277(3) 0.04533(9) 0.0153(5) Uani 1 1 d . . .
N4 N 0.03736(12) 0.6491(3) 0.05579(9) 0.0160(5) Uani 1 1 d . . .
C1 C 0.16109(14) -0.2277(4) 0.24313(10) 0.0142(6) Uani 1 1 d . . .
C2 C 0.14454(13) -0.0583(4) 0.22807(10) 0.0127(6) Uani 1 1 d . . .
C3 C 0.15035(13) -0.0044(4) 0.17807(10) 0.0132(6) Uani 1 1 d . . .
H3 H 0.1400 0.1104 0.1692 0.080 Uiso 1 1 calc . . .
C4 C 0.17167(13) -0.1232(4) 0.14159(10) 0.0118(5) Uani 1 1 d . . .
C5 C 0.18550(14) -0.2962(4) 0.15541(10) 0.0167(6) Uani 1 1 d . . .
H5 H 0.1980 -0.3776 0.1310 0.080 Uiso 1 1 calc . . .
C6 C 0.18058(15) -0.3470(4) 0.20561(11) 0.0178(6) Uani 1 1 d . . .
H6 H 0.1904 -0.4621 0.2144 0.080 Uiso 1 1 calc . . .
C7 C 0.18383(13) -0.0629(4) 0.08798(10) 0.0126(6) Uani 1 1 d . . .
C8 C 0.16958(14) -0.2872(4) 0.29673(10) 0.0137(6) Uani 1 1 d . . .
C9 C 0.11989(14) -0.3764(4) 0.32531(10) 0.0162(6) Uani 1 1 d . . .
C10 C 0.13431(14) -0.4419(4) 0.37291(10) 0.0161(6) Uani 1 1 d . . .
H10 H 0.0999 -0.4993 0.3911 0.080 Uiso 1 1 calc . . .
C11 C 0.20028(14) -0.4218(3) 0.39348(10) 0.0122(5) Uani 1 1 d . . .
C12 C 0.25044(14) -0.3300(4) 0.36628(9) 0.0126(5) Uani 1 1 d . . .
H12 H 0.2945 -0.3136 0.3799 0.080 Uiso 1 1 calc . . .
C13 C 0.23483(14) -0.2629(4) 0.31881(10) 0.0140(6) Uani 1 1 d . . .
H13 H 0.2686 -0.2005 0.3014 0.080 Uiso 1 1 calc . . .
C14 C 0.21749(14) -0.5065(3) 0.44330(10) 0.0113(5) Uani 1 1 d . . .
C15 C 0.08924(14) 0.5815(4) 0.02749(11) 0.0166(6) Uani 1 1 d . . .
H15 H 0.1080 0.6357 -0.0008 0.080 Uiso 1 1 calc . . .
C16 C 0.06866(16) 0.3953(4) 0.08738(11) 0.0211(7) Uani 1 1 d . . .
H16 H 0.0711 0.2962 0.1076 0.080 Uiso 1 1 calc . . .
C17 C 0.02423(16) 0.5313(4) 0.09415(11) 0.0226(7) Uani 1 1 d . . .
H17 H -0.0086 0.5429 0.1196 0.080 Uiso 1 1 calc . . .
C18 C 0.00216(15) 0.8195(4) 0.05006(11) 0.0194(6) Uani 1 1 d . . .
H18A H 0.0143 0.8934 0.0785 0.080 Uiso 1 1 calc . . .
H18B H -0.0477 0.8011 0.0509 0.080 Uiso 1 1 calc . . .
C19 C 0.02074(15) 0.9138(4) 0.00186(11) 0.0187(6) Uani 1 1 d . . .
H19A H 0.0101 0.8400 -0.0269 0.080 Uiso 1 1 calc . . .
H19B H 0.0701 0.9389 0.0014 0.080 Uiso 1 1 calc . . .

loop_
_atom_site_aniso_label
_atom_site_aniso_U_11
_atom_site_aniso_U_22
_atom_site_aniso_U_33
_atom_site_aniso_U_23
_atom_site_aniso_U_13
_atom_site_aniso_U_12
Mn1 0.0124(2) 0.0114(2) 0.00805(19) -0.00077(16) 0.00037(16) 0.00074(16)
O1 0.0274(11) 0.0162(11) 0.0136(10) 0.0048(8) 0.0020(9) 0.0027(9)
O2 0.0179(10) 0.0217(11) 0.0118(9) -0.0020(8) 0.0039(8) -0.0002(8)
O3 0.0185(10) 0.0162(10) 0.0110(9) 0.0023(8) 0.0003(8) -0.0021(8)
O4 0.0160(9) 0.0190(11) 0.0100(9) -0.0033(8) -0.0034(8) 0.0035(8)
O5 0.0301(12) 0.0313(13) 0.0119(10) 0.0026(9) 0.0052(9) 0.0097(10)
O6 0.0263(11) 0.0165(11) 0.0207(10) -0.0015(9) -0.0014(9) 0.0031(9)
O7 0.0148(12) 0.154(3) 0.0347(15) 0.0460(19) -0.0052(11) -0.0249(17)
O8 0.0201(11) 0.0670(19) 0.0191(12) 0.0168(12) -0.0080(9) -0.0068(12)
N1 0.0130(11) 0.0234(14) 0.0106(11) -0.0007(10) -0.0017(9) 0.0046(10)
N2 0.0127(12) 0.0477(18) 0.0194(13) 0.0146(13) -0.0013(10) -0.0054(12)
N3 0.0156(12) 0.0142(12) 0.0163(12) 0.0000(10) 0.0020(10) 0.0020(10)
N4 0.0126(11) 0.0162(12) 0.0192(12) 0.0003(10) 0.0031(10) 0.0030(10)
C1 0.0107(12) 0.0212(15) 0.0109(13) 0.0027(11) -0.0004(10) 0.0000(11)
C2 0.0102(12) 0.0162(14) 0.0117(12) -0.0008(11) 0.0001(10) 0.0007(11)
C3 0.0091(12) 0.0186(14) 0.0120(13) 0.0017(11) -0.0013(10) -0.0008(11)
C4 0.0085(12) 0.0163(14) 0.0105(12) 0.0030(11) 0.0004(10) -0.0023(11)
C5 0.0166(14) 0.0192(15) 0.0142(13) -0.0008(12) 0.0023(11) 0.0019(12)
C6 0.0183(14) 0.0173(15) 0.0177(14) 0.0040(12) 0.0037(12) 0.0053(12)
C7 0.0073(12) 0.0171(14) 0.0133(13) 0.0012(11) -0.0003(10) -0.0030(10)
C8 0.0143(13) 0.0163(14) 0.0105(13) 0.0000(11) 0.0011(11) 0.0037(11)
C9 0.0099(13) 0.0254(16) 0.0133(13) 0.0039(12) -0.0005(11) -0.0002(12)
C10 0.0127(13) 0.0222(15) 0.0132(13) 0.0047(12) 0.0013(11) -0.0010(12)
C11 0.0151(13) 0.0126(13) 0.0089(12) -0.0017(10) 0.0017(11) 0.0013(11)
C12 0.0132(13) 0.0133(14) 0.0114(12) -0.0025(11) -0.0028(11) -0.0003(11)
C13 0.0149(13) 0.0140(14) 0.0131(13) 0.0004(11) 0.0027(11) 0.0001(11)
C14 0.0132(13) 0.0108(13) 0.0098(12) -0.0023(10) 0.0018(10) 0.0030(10)
C15 0.0141(13) 0.0165(15) 0.0191(14) -0.0012(12) 0.0014(11) 0.0015(11)
C16 0.0225(16) 0.0230(16) 0.0177(14) 0.0030(13) 0.0090(12) 0.0026(13)
C17 0.0216(15) 0.0250(17) 0.0210(15) 0.0019(13) 0.0055(13) 0.0020(13)
C18 0.0173(14) 0.0167(15) 0.0241(15) -0.0014(12) 0.0055(12) 0.0060(12)
C19 0.0169(14) 0.0176(15) 0.0217(15) -0.0007(12) 0.0036(12) 0.0014(12)

loop_
_atom_type_symbol
_atom_type_description
_atom_type_scat_dispersion_real
_atom_type_scat_dispersion_imag
_atom_type_scat_source
C C 0.0033 0.0016 'International Tables Vol C Tables 4.2.6.8 and 6.1.1.4'
H H 0.0000 0.0000 'International Tables Vol C Tables 4.2.6.8 and 6.1.1.4'
N N 0.0061 0.0033 'International Tables Vol C Tables 4.2.6.8 and 6.1.1.4'
O O 0.0106 0.0060 'International Tables Vol C Tables 4.2.6.8 and 6.1.1.4'
Mn Mn 0.3368 0.7283 'International Tables Vol C Tables 4.2.6.8 and 6.1.1.4'

loop_
_geom_angle_atom_site_label_1
_geom_angle_atom_site_label_2
_geom_angle_atom_site_label_3
_geom_angle
_geom_angle_site_symmetry_1
_geom_angle_site_symmetry_3
_geom_angle_publ_flag
O2 Mn1 O3 132.96(8) 8_665 7 ?
O2 Mn1 O1 90.36(8) 8_665 . ?
O3 Mn1 O1 94.54(8) 7 . ?
O2 Mn1 N3 115.19(8) 8_665 . ?
O3 Mn1 N3 111.83(8) 7 . ?
O1 Mn1 N3 85.69(8) . . ?
O2 Mn1 O4 89.69(8) 8_665 2_554 ?
O3 Mn1 O4 87.78(8) 7 2_554 ?
O1 Mn1 O4 176.78(8) . 2_554 ?
N3 Mn1 O4 91.39(8) . 2_554 ?
C7 O1 Mn1 135.34(18) . . ?
C7 O2 Mn1 139.86(18) . 8_655 ?
C14 O3 Mn1 119.26(17) . 7_556 ?
C14 O4 Mn1 129.40(17) . 2 ?
O6 N1 O5 123.6(2) . . ?
O6 N1 C2 118.3(2) . . ?
O5 N1 C2 118.0(2) . . ?
O8 N2 O7 122.6(3) . . ?
O8 N2 C9 119.8(2) . . ?
O7 N2 C9 117.6(2) . . ?
C15 N3 C16 105.7(2) . . ?
C15 N3 Mn1 126.90(19) . . ?
C16 N3 Mn1 126.92(19) . . ?
C15 N4 C17 107.2(2) . . ?
C15 N4 C18 128.3(2) . . ?
C17 N4 C18 124.5(2) . . ?
C2 C1 C6 117.6(2) . . ?
C2 C1 C8 125.3(3) . . ?
C6 C1 C8 116.5(2) . . ?
C1 C2 C3 122.0(3) . . ?
C1 C2 N1 121.0(2) . . ?
C3 C2 N1 117.0(2) . . ?
C4 C3 C2 119.6(3) . . ?
C4 C3 H3 120.2 . . ?
C2 C3 H3 120.2 . . ?
C3 C4 C5 119.5(2) . . ?
C3 C4 C7 120.1(2) . . ?
C5 C4 C7 120.3(2) . . ?
C6 C5 C4 120.1(3) . . ?
C6 C5 H5 119.9 . . ?
C4 C5 H5 119.9 . . ?
C5 C6 C1 121.1(3) . . ?
C5 C6 H6 119.4 . . ?
C1 C6 H6 119.4 . . ?
O1 C7 O2 125.9(3) . . ?
O1 C7 C4 117.1(2) . . ?
O2 C7 C4 117.1(2) . . ?
C13 C8 C9 116.9(2) . . ?
C13 C8 C1 117.0(2) . . ?
C9 C8 C1 125.9(2) . . ?
C10 C9 C8 122.2(3) . . ?
C10 C9 N2 117.3(2) . . ?
C8 C9 N2 120.5(2) . . ?
C9 C10 C11 120.0(3) . . ?
C9 C10 H10 120.0 . . ?
C11 C10 H10 120.0 . . ?
C10 C11 C12 119.0(2) . . ?
C10 C11 C14 119.8(2) . . ?
C12 C11 C14 121.1(2) . . ?
C13 C12 C11 120.2(2) . . ?
C13 C12 H12 119.9 . . ?
C11 C12 H12 119.9 . . ?
C12 C13 C8 121.6(2) . . ?
C12 C13 H13 119.2 . . ?
C8 C13 H13 119.2 . . ?
O4 C14 O3 124.9(2) . . ?
O4 C14 C11 119.4(2) . . ?
O3 C14 C11 115.7(2) . . ?
N3 C15 N4 111.2(2) . . ?
N3 C15 H15 124.4 . . ?
N4 C15 H15 124.4 . . ?
C17 C16 N3 109.3(3) . . ?
C17 C16 H16 125.4 . . ?
N3 C16 H16 125.4 . . ?
C16 C17 N4 106.6(2) . . ?
C16 C17 H17 126.7 . . ?
N4 C17 H17 126.7 . . ?
N4 C18 C19 113.5(2) . . ?
N4 C18 H18A 108.9 . . ?
C19 C18 H18A 108.9 . . ?
N4 C18 H18B 108.9 . . ?
C19 C18 H18B 108.9 . . ?
H18A C18 H18B 107.7 . . ?
C18 C19 C19 109.8(3) . 5_575 ?
C18 C19 H19A 109.7 . . ?
C19 C19 H19A 109.7 5_575 . ?
C18 C19 H19B 109.7 . . ?
C19 C19 H19B 109.7 5_575 . ?
H19A C19 H19B 108.2 . . ?

loop_
_geom_bond_atom_site_label_1
_geom_bond_atom_site_label_2
_geom_bond_distance
_geom_bond_site_symmetry_2
_geom_bond_publ_flag
Mn1 O2 2.0749(19) 8_665 ?
Mn1 O3 2.0908(19) 7 ?
Mn1 O1 2.150(2) . ?
Mn1 N3 2.158(2) . ?
Mn1 O4 2.1949(19) 2_554 ?
O1 C7 1.254(3) . ?
O2 C7 1.263(3) . ?
O2 Mn1 2.0749(19) 8_655 ?
O3 C14 1.265(3) . ?
O3 Mn1 2.0908(19) 7_556 ?
O4 C14 1.257(3) . ?
O4 Mn1 2.1949(19) 2 ?
O5 N1 1.232(3) . ?
O6 N1 1.232(3) . ?
O7 N2 1.225(3) . ?
O8 N2 1.217(3) . ?
N1 C2 1.475(3) . ?
N2 C9 1.469(4) . ?
N3 C15 1.329(4) . ?
N3 C16 1.392(4) . ?
N4 C15 1.352(4) . ?
N4 C17 1.382(4) . ?
N4 C18 1.476(4) . ?
C1 C2 1.393(4) . ?
C1 C6 1.401(4) . ?
C1 C8 1.501(4) . ?
C2 C3 1.393(4) . ?
C3 C4 1.389(4) . ?
C3 H3 0.9300 . ?
C4 C5 1.398(4) . ?
C4 C7 1.513(4) . ?
C5 C6 1.390(4) . ?
C5 H5 0.9300 . ?
C6 H6 0.9300 . ?
C8 C13 1.398(4) . ?
C8 C9 1.398(4) . ?
C9 C10 1.386(4) . ?
C10 C11 1.391(4) . ?
C10 H10 0.9300 . ?
C11 C12 1.395(4) . ?
C11 C14 1.508(4) . ?
C12 C13 1.392(4) . ?
C12 H12 0.9300 . ?
C13 H13 0.9300 . ?
C15 H15 0.9300 . ?
C16 C17 1.358(4) . ?
C16 H16 0.9300 . ?
C17 H17 0.9300 . ?
C18 C19 1.510(4) . ?
C18 H18A 0.9700 . ?
C18 H18B 0.9700 . ?
C19 C19 1.544(6) 5_575 ?
C19 H19A 0.9700 . ?
C19 H19B 0.9700 . ?
